data_7028221
loop_
_publ_author_name
'Aidoudi, Farida H.'
'Black, Cameron'
'Arachchige, Kasun S Athukorala'
'Slawin, Alexandra M. Z.'
'Morris, Russell E.'
'Lightfoot, Philip'

_publ_section_title
;
 Structural diversity in hybrid vanadium(IV) oxyfluorides based on a
 common building block.
;
_journal_issue 2
_journal_name_full 'Dalton transactions (Cambridge, England : 2003)'
_journal_page_first 568
_journal_page_last 575
_journal_paper_doi 10.1039/c3dt52385c
_journal_volume 43
_journal_year 2014
_chemical_formula_moiety 'C6 H14 N2, F7 O2 V2'
_chemical_formula_sum 'C6 H14 F7 N2 O2 V2'
_chemical_formula_weight 381.07
_chemical_name_systematic
; 
 ? 
;
_space_group_IT_number 15
_symmetry_cell_setting monoclinic
_symmetry_space_group_name_Hall '-C 2yc'
_symmetry_space_group_name_H-M 'C 1 2/c 1'
_atom_sites_solution_hydrogens NONE
_atom_sites_solution_primary direct
_atom_sites_solution_secondary difmap
_audit_creation_method SHELXL-97
_cell_angle_alpha 90.00
_cell_angle_beta 110.170(3)
_cell_angle_gamma 90.00
_cell_formula_units_Z 4
_cell_length_a 10.0330(19)
_cell_length_b 10.0380(17)
_cell_length_c 11.930(2)
_cell_measurement_reflns_used 1335
_cell_measurement_temperature 173(2)
_cell_measurement_theta_max 27.2
_cell_measurement_theta_min 3.0
_cell_volume 1127.8(3)
_computing_cell_refinement 'CrystalClear-SM Expert 2.0 rc13 (Rigaku, 2009)'
_computing_data_collection 'CrystalClear-SM Expert 2.0 rc13 (Rigaku, 2009)'
_computing_data_reduction 'CrystalClear-SM Expert 2.0 rc13 (Rigaku, 2009)'
_computing_molecular_graphics 'Bruker SHELXTL'
_computing_publication_material 'Bruker SHELXTL'
_computing_structure_refinement 'SHELXL-97 (Sheldrick, 1997)'
_computing_structure_solution 'SHELXS-97 (Sheldrick, 1997)'
_diffrn_ambient_temperature 173(2)
_diffrn_measured_fraction_theta_full 0.995
_diffrn_measured_fraction_theta_max 0.989
_diffrn_measurement_device_type 'CCD area detector'
_diffrn_measurement_method dtprofit.ref
_diffrn_radiation_monochromator confocal
_diffrn_radiation_source 'Rotating Anode'
_diffrn_radiation_type MoK\a
_diffrn_radiation_wavelength 0.71073
_diffrn_reflns_av_R_equivalents 0.1031
_diffrn_reflns_av_sigmaI/netI 0.0578
_diffrn_reflns_limit_h_max 12
_diffrn_reflns_limit_h_min -12
_diffrn_reflns_limit_k_max 11
_diffrn_reflns_limit_k_min -12
_diffrn_reflns_limit_l_max 13
_diffrn_reflns_limit_l_min -14
_diffrn_reflns_number 5085
_diffrn_reflns_theta_full 25.00
_diffrn_reflns_theta_max 25.52
_diffrn_reflns_theta_min 2.97
_exptl_absorpt_coefficient_mu 1.730
_exptl_absorpt_correction_T_max 1.000
_exptl_absorpt_correction_T_min 0.798
_exptl_absorpt_correction_type multi-scan
_exptl_absorpt_process_details 'Jacobson, R. (1998) Private communication'
_exptl_crystal_colour Green
_exptl_crystal_density_diffrn 2.244
_exptl_crystal_density_method 'not measured'
_exptl_crystal_description Prism
_exptl_crystal_F_000 680
_exptl_crystal_size_max 0.05
_exptl_crystal_size_mid 0.05
_exptl_crystal_size_min 0.05
_refine_diff_density_max 1.775
_refine_diff_density_min -0.847
_refine_diff_density_rms 0.181
_refine_ls_extinction_method none
_refine_ls_goodness_of_fit_ref 1.019
_refine_ls_hydrogen_treatment NONE
_refine_ls_matrix_type full
_refine_ls_number_parameters 96
_refine_ls_number_reflns 1046
_refine_ls_number_restraints 0
_refine_ls_restrained_S_all 1.019
_refine_ls_R_factor_all 0.0970
_refine_ls_R_factor_gt 0.0871
_refine_ls_shift/su_max 0.000
_refine_ls_shift/su_mean 0.000
_refine_ls_structure_factor_coef Fsqd
_refine_ls_weighting_details 'calc w=1/[\s^2^(Fo^2^)+(0.1613P)^2^+10.7978P] where P=(Fo^2^+2Fc^2^)/3'
_refine_ls_weighting_scheme calc
_refine_ls_wR_factor_gt 0.2332
_refine_ls_wR_factor_ref 0.2486
_reflns_number_gt 891
_reflns_number_total 1046
_reflns_threshold_expression >2sigma(I)
_cod_data_source_file c3dt52385c.txt
_cod_data_source_block VOF-14
_cod_depositor_comments
;
The following automatic conversions were performed:

'_exptl_absorpt_correction_type' value 'Multi-scan' changed to
'multi-scan' according to
/usr/data/users/saulius/automatic-downloads/current/RSC/lib/dictionaries/cif_core.dic
dictionary named 'cif_core.dic' version 2.4.2 from 2011-04-26.

Automatic conversion script
Id: cif_fix_values 2281 2013-09-26 08:29:07Z andrius 
;
_cod_original_sg_symbol_H-M 'C 2/c'
_cod_database_code 7028221

loop_
_symmetry_equiv_pos_as_xyz
'x, y, z'
'-x, y, -z+1/2'
'x+1/2, y+1/2, z'
'-x+1/2, y+1/2, -z+1/2'
'-x, -y, -z'
'x, -y, z-1/2'
'-x+1/2, -y+1/2, -z'
'x+1/2, -y+1/2, z-1/2'

loop_
_atom_site_label
_atom_site_type_symbol
_atom_site_fract_x
_atom_site_fract_y
_atom_site_fract_z
_atom_site_U_iso_or_equiv
_atom_site_adp_type
_atom_site_occupancy
_atom_site_symmetry_multiplicity
_atom_site_calc_flag
_atom_site_refinement_flags
N1 N 0.3750(7) 0.5850(6) 0.6829(6) 0.0443(16) Uani 1 1 d .
C3 C 0.3817(13) 0.4871(15) 0.7696(13) 0.096(4) Uani 1 1 d .
C2A C 0.474(2) 0.535(2) 0.6198(14) 0.063(5) Uani 0.50 1 d P
C1 C 0.4091(15) 0.7167(17) 0.748(2) 0.166(10) Uani 1 1 d .
C2B C 0.456(2) 0.640(4) 0.617(3) 0.131(17) Uani 0.50 1 d P
V1 V -0.05833(12) 0.57932(11) 0.59918(9) 0.0353(6) Uani 1 1 d .
F1 F 0.0805(5) 0.4170(4) 0.5664(3) 0.0386(10) Uani 1 1 d .
F2 F 0.1031(5) 0.6771(4) 0.6232(4) 0.0456(11) Uani 1 1 d .
F4 F 0.0000 0.5220(7) 0.7500 0.0509(15) Uani 1 2 d S
F5 F -0.1970(5) 0.4518(6) 0.5518(4) 0.0606(14) Uani 1 1 d .
O1 O -0.1559(7) 0.6992(7) 0.6042(5) 0.0619(17) Uani 1 1 d .

loop_
_atom_site_aniso_label
_atom_site_aniso_U_11
_atom_site_aniso_U_22
_atom_site_aniso_U_33
_atom_site_aniso_U_23
_atom_site_aniso_U_13
_atom_site_aniso_U_12
N1 0.045(4) 0.046(4) 0.038(4) 0.004(2) 0.008(3) -0.011(2)
C3 0.066(7) 0.117(10) 0.096(10) 0.034(8) 0.016(7) -0.015(7)
C2A 0.080(13) 0.097(15) 0.013(6) 0.003(8) 0.018(8) -0.019(12)
C1 0.054(7) 0.134(13) 0.24(2) -0.095(14) -0.046(11) 0.023(7)
C2B 0.042(11) 0.20(3) 0.12(2) 0.13(3) -0.013(12) -0.029(15)
V1 0.0324(8) 0.0453(9) 0.0254(8) 0.0002(4) 0.0065(6) -0.0016(4)
F1 0.043(2) 0.046(2) 0.024(2) 0.0022(14) 0.0076(18) -0.0010(15)
F2 0.051(3) 0.045(2) 0.038(2) -0.0041(17) 0.012(2) -0.0134(18)
F4 0.051(4) 0.055(4) 0.048(4) 0.000 0.019(3) 0.000
F5 0.048(3) 0.100(4) 0.032(2) -0.009(2) 0.011(2) -0.031(3)
O1 0.065(4) 0.085(4) 0.034(3) 0.003(3) 0.015(3) 0.036(3)

loop_
_atom_type_symbol
_atom_type_description
_atom_type_scat_dispersion_real
_atom_type_scat_dispersion_imag
_atom_type_scat_source
C C 0.0033 0.0016 'International Tables Vol C Tables 4.2.6.8 and 6.1.1.4'
H H 0.0000 0.0000 'International Tables Vol C Tables 4.2.6.8 and 6.1.1.4'
F F 0.0171 0.0103 'International Tables Vol C Tables 4.2.6.8 and 6.1.1.4'
N N 0.0061 0.0033 'International Tables Vol C Tables 4.2.6.8 and 6.1.1.4'
O O 0.0106 0.0060 'International Tables Vol C Tables 4.2.6.8 and 6.1.1.4'
V V 0.3005 0.5294 'International Tables Vol C Tables 4.2.6.8 and 6.1.1.4'

loop_
_geom_angle_atom_site_label_1
_geom_angle_atom_site_label_2
_geom_angle_atom_site_label_3
_geom_angle
_geom_angle_site_symmetry_1
_geom_angle_site_symmetry_3
C3 N1 C2B 141.4(14) . .
C3 N1 C1 106.6(14) . .
C2B N1 C1 83(2) . .
C3 N1 C2A 104.9(12) . .
C2B N1 C2A 42.1(19) . .
C1 N1 C2A 118.2(13) . .
N1 C3 C2A 100.9(11) . 2_656
C2B C2A N1 64.2(19) . .
C2B C2A C3 114(2) . 2_656
N1 C2A C3 104.0(10) . 2_656
N1 C1 C1 93.4(13) . 2_656
N1 C1 C2B 92.9(13) . 2_656
C1 C1 C2B 63.8(13) 2_656 2_656
N1 C1 C2B 46.6(10) . .
C1 C1 C2B 59.8(16) 2_656 .
C2B C1 C2B 103.0(11) 2_656 .
C2A C2B N1 73.7(14) . .
C2A C2B C1 108.4(17) . 2_656
N1 C2B C1 94(2) . 2_656
C2A C2B C1 116.5(18) . .
N1 C2B C1 50.4(15) . .
C1 C2B C1 56.4(17) 2_656 .
O1 V1 F4 101.6(3) . .
O1 V1 F2 96.5(3) . .
F4 V1 F2 92.90(18) . .
O1 V1 F5 97.5(4) . .
F4 V1 F5 92.0(2) . .
F2 V1 F5 163.9(2) . .
O1 V1 F1 100.0(2) . 5_566
F4 V1 F1 158.3(2) . 5_566
F2 V1 F1 86.13(18) . 5_566
F5 V1 F1 83.64(19) . 5_566
O1 V1 F1 172.0(2) . .
F4 V1 F1 86.25(19) . .
F2 V1 F1 81.31(17) . .
F5 V1 F1 83.7(2) . .
F1 V1 F1 72.20(18) 5_566 .
V1 F1 V1 107.80(18) 5_566 .
V1 F4 V1 142.4(4) 2_556 .

loop_
_geom_bond_atom_site_label_1
_geom_bond_atom_site_label_2
_geom_bond_distance
_geom_bond_site_symmetry_2
N1 C3 1.411(14) .
N1 C2B 1.43(2) .
N1 C1 1.512(16) .
N1 C2A 1.52(2) .
C3 C2A 1.66(3) 2_656
C2A C2B 1.06(4) .
C2A C3 1.66(3) 2_656
C1 C1 1.81(4) 2_656
C1 C2B 1.88(4) 2_656
C1 C2B 1.95(5) .
C2B C1 1.88(4) 2_656
V1 O1 1.565(6) .
V1 F4 1.785(2) .
V1 F2 1.830(4) .
V1 F5 1.831(5) .
V1 F1 1.911(4) 5_566
V1 F1 2.263(4) .
F1 V1 1.911(4) 5_566
F4 V1 1.785(2) 2_556
